data_7711261
loop_
_publ_author_name
'Xie, Yu-Xin'
'Yuan, Guo-Jun'
'Miao, Ji-Bin'
'Luan, Ye-Ting'
'Li, Li'
'Chen, Hong'
'Ren, Xiaoming'

_publ_section_title
;
 Two-step thermotropic phase transition and dielectric relaxation in 1D
 supramolecular lead iodide perovskite [NH4@18-crown ether]PbI3
;
_journal_name_full 'Dalton Transactions'
_journal_paper_doi 10.1039/D2DT02621J
_journal_year 2022
_chemical_formula_sum 'C12 H28 I3 N O6 Pb'
_chemical_formula_weight 870.24
_space_group_crystal_system monoclinic
_space_group_IT_number 14
_space_group_name_Hall '-P 2yn'
_space_group_name_H-M_alt 'P 1 21/n 1'
_atom_sites_solution_hydrogens mixed
_audit_creation_method SHELXL-2018/3
_audit_update_record
;
2022-03-10 deposited with the CCDC.	2022-09-13 downloaded from the CCDC.
;
_cell_angle_alpha 90
_cell_angle_beta 97.9190(10)
_cell_angle_gamma 90
_cell_formula_units_Z 4
_cell_length_a 15.9465(6)
_cell_length_b 8.6266(3)
_cell_length_c 16.7569(7)
_cell_measurement_reflns_used 15778
_cell_measurement_temperature 200(2)
_cell_measurement_theta_max 25.004
_cell_measurement_theta_min 2.454
_cell_volume 2283.17(15)
_computing_structure_refinement 'SHELXL-2018/3 (Sheldrick, 2018)'
_diffrn_ambient_temperature 200(2)
_diffrn_measured_fraction_theta_full 0.989
_diffrn_measured_fraction_theta_max 0.989
_diffrn_measurement_device_type 'CCD area detector'
_diffrn_radiation_type MoK\a
_diffrn_radiation_wavelength 0.71073
_diffrn_reflns_av_R_equivalents 0.0444
_diffrn_reflns_av_unetI/netI 0.0400
_diffrn_reflns_Laue_measured_fraction_full 0.989
_diffrn_reflns_Laue_measured_fraction_max 0.989
_diffrn_reflns_limit_h_max 18
_diffrn_reflns_limit_h_min -18
_diffrn_reflns_limit_k_max 10
_diffrn_reflns_limit_k_min -9
_diffrn_reflns_limit_l_max 18
_diffrn_reflns_limit_l_min -19
_diffrn_reflns_number 15778
_diffrn_reflns_point_group_measured_fraction_full 0.989
_diffrn_reflns_point_group_measured_fraction_max 0.989
_diffrn_reflns_theta_full 25.004
_diffrn_reflns_theta_max 25.004
_diffrn_reflns_theta_min 2.454
_exptl_absorpt_coefficient_mu 11.468
_exptl_crystal_colour yellow
_exptl_crystal_density_diffrn 2.532
_exptl_crystal_description rod
_exptl_crystal_F_000 1584
_exptl_crystal_size_max 0.210
_exptl_crystal_size_mid 0.200
_exptl_crystal_size_min 0.190
_refine_diff_density_max 1.152
_refine_diff_density_min -1.628
_refine_diff_density_rms 0.188
_refine_ls_extinction_coef 0.00385(10)
_refine_ls_extinction_expression Fc^*^=kFc[1+0.001xFc^2^\l^3^/sin(2\q)]^-1/4^
_refine_ls_extinction_method 'SHELXL-2018/3 (Sheldrick 2018)'
_refine_ls_goodness_of_fit_ref 1.125
_refine_ls_hydrogen_treatment constr
_refine_ls_matrix_type full
_refine_ls_number_parameters 209
_refine_ls_number_reflns 3982
_refine_ls_number_restraints 217
_refine_ls_restrained_S_all 1.108
_refine_ls_R_factor_all 0.0367
_refine_ls_R_factor_gt 0.0316
_refine_ls_shift/su_max 0.000
_refine_ls_shift/su_mean 0.000
_refine_ls_structure_factor_coef Fsqd
_refine_ls_weighting_details 'w=1/[\s^2^(Fo^2^)+(0.0212P)^2^+14.4712P] where P=(Fo^2^+2Fc^2^)/3'
_refine_ls_weighting_scheme calc
_refine_ls_wR_factor_gt 0.0740
_refine_ls_wR_factor_ref 0.0760
_reflns_Friedel_coverage 0.000
_reflns_number_gt 3602
_reflns_number_total 3982
_reflns_threshold_expression 'I > 2\s(I)'
_cod_data_source_file d2dt02621j1.cif
_cod_data_source_block 1_CCDC5
_cod_original_sg_symbol_H-M 'P 21/n'
_cod_database_code 7711261
_shelx_shelxl_version_number 2018/3
_shelx_space_group_comment
;
The symmetry employed for this shelxl refinement is uniquely defined
by the following loop, which should always be used as a source of
symmetry information in preference to the above space-group names.
They are only intended as comments.
;
_shelx_estimated_absorpt_t_min 0.197
_shelx_estimated_absorpt_t_max 0.219

loop_
_space_group_symop_operation_xyz
'x, y, z'
'-x+1/2, y+1/2, -z+1/2'
'-x, -y, -z'
'x-1/2, -y-1/2, z-1/2'

loop_
_atom_site_label
_atom_site_type_symbol
_atom_site_fract_x
_atom_site_fract_y
_atom_site_fract_z
_atom_site_U_iso_or_equiv
_atom_site_adp_type
_atom_site_occupancy
_atom_site_site_symmetry_order
_atom_site_calc_flag
_atom_site_refinement_flags_posn
_atom_site_refinement_flags_adp
_atom_site_refinement_flags_occupancy
_atom_site_disorder_assembly
_atom_site_disorder_group
Pb1 Pb 0.24964(2) 0.38573(3) 0.25013(2) 0.02079(11) Uani 1 1 d . . . . .
I1 I 0.21992(4) 0.59428(6) 0.10055(3) 0.03152(16) Uani 1 1 d . . . . .
I2 I 0.39636(3) 0.63917(6) 0.31517(3) 0.02701(14) Uani 1 1 d . . . . .
I3 I 0.36930(3) 0.17408(6) 0.17212(3) 0.02979(15) Uani 1 1 d . . . . .
O1 O 0.7096(3) 0.3866(6) 0.1749(3) 0.0300(12) Uani 1 1 d . U . . .
O2 O 0.5770(3) 0.6039(6) 0.1592(3) 0.0322(12) Uani 1 1 d . U . . .
O3 O 0.5918(3) 0.8833(6) 0.0772(3) 0.0308(12) Uani 1 1 d . U . . .
O4 O 0.7588(3) 0.9970(6) 0.0724(3) 0.0291(11) Uani 1 1 d . U . . .
O5 O 0.8877(3) 0.7664(6) 0.0764(3) 0.0296(11) Uani 1 1 d . U . . .
O6 O 0.8783(3) 0.4953(6) 0.1653(3) 0.0309(12) Uani 1 1 d . U . . .
C1 C 0.6415(6) 0.3797(9) 0.2217(5) 0.0346(18) Uani 1 1 d . U . . .
H1B H 0.655406 0.441220 0.271638 0.042 Uiso 1 1 calc R U . . .
H1A H 0.631477 0.271000 0.236902 0.042 Uiso 1 1 calc R U . . .
C2 C 0.5653(5) 0.4429(10) 0.1727(5) 0.0377(18) Uani 1 1 d . U . . .
H2A H 0.554903 0.387645 0.120524 0.045 Uiso 1 1 calc R U . . .
H2B H 0.515410 0.427530 0.201124 0.045 Uiso 1 1 calc R U . . .
C3 C 0.5064(5) 0.6771(10) 0.1136(5) 0.0368(18) Uani 1 1 d . U . . .
H3A H 0.453960 0.651099 0.136086 0.044 Uiso 1 1 calc R U . . .
H3B H 0.500262 0.640853 0.057003 0.044 Uiso 1 1 calc R U . . .
C4 C 0.5206(5) 0.8463(10) 0.1169(5) 0.0347(17) Uani 1 1 d . U . . .
H4A H 0.469682 0.900695 0.090214 0.042 Uiso 1 1 calc R U . . .
H4B H 0.531308 0.880894 0.173726 0.042 Uiso 1 1 calc R U . . .
C5 C 0.6132(5) 1.0428(9) 0.0838(5) 0.0336(17) Uani 1 1 d . U . . .
H5B H 0.630508 1.069901 0.141102 0.040 Uiso 1 1 calc R U . . .
H5A H 0.563213 1.106427 0.063100 0.040 Uiso 1 1 calc R U . . .
C6 C 0.6838(5) 1.0760(9) 0.0366(5) 0.0335(17) Uani 1 1 d . U . . .
H6B H 0.668274 1.040935 -0.019692 0.040 Uiso 1 1 calc R U . . .
H6A H 0.694472 1.189079 0.036070 0.040 Uiso 1 1 calc R U . . .
C7 C 0.8218(5) 0.9937(9) 0.0185(5) 0.0321(17) Uani 1 1 d . U . . .
H7A H 0.832990 1.100380 0.000805 0.039 Uiso 1 1 calc R U . . .
H7B H 0.800944 0.931568 -0.029867 0.039 Uiso 1 1 calc R U . . .
C8 C 0.9005(5) 0.9251(9) 0.0601(5) 0.0330(17) Uani 1 1 d . U . . .
H8B H 0.946161 0.935563 0.025951 0.040 Uiso 1 1 calc R U . . .
H8A H 0.918170 0.981130 0.111216 0.040 Uiso 1 1 calc R U . . .
C9 C 0.9624(5) 0.6888(9) 0.1146(5) 0.0360(17) Uani 1 1 d D U . . .
H9B H 0.978510 0.729824 0.169762 0.043 Uiso 1 1 calc R U . . .
H9A H 1.010031 0.706676 0.083582 0.043 Uiso 1 1 calc R U . . .
C10 C 0.9440(5) 0.5208(9) 0.1179(5) 0.0381(18) Uani 1 1 d D U . . .
H10A H 0.926732 0.480776 0.062724 0.046 Uiso 1 1 calc R U . . .
H10B H 0.995598 0.464493 0.141590 0.046 Uiso 1 1 calc R U . . .
C11 C 0.8554(5) 0.3356(9) 0.1653(5) 0.0333(17) Uani 1 1 d . U . . .
H11A H 0.904885 0.272382 0.187627 0.040 Uiso 1 1 calc R U . . .
H11B H 0.836260 0.300553 0.109462 0.040 Uiso 1 1 calc R U . . .
C12 C 0.7850(5) 0.3159(9) 0.2159(5) 0.0365(18) Uani 1 1 d . U . . .
H12A H 0.774961 0.204315 0.224568 0.044 Uiso 1 1 calc R U . . .
H12B H 0.800913 0.365483 0.269123 0.044 Uiso 1 1 calc R U . . .
N1 N 0.7221(4) 0.6501(7) 0.0661(4) 0.0239(14) Uani 1 1 d . . . . .
H1C H 0.731287 0.631311 0.018414 0.029 Uiso 1 1 d R U . . .
H1D H 0.766887 0.634811 0.096734 0.029 Uiso 1 1 d R U . . .
H1E H 0.682507 0.593484 0.078244 0.029 Uiso 1 1 d R U . . .
H1F H 0.707947 0.744681 0.069154 0.029 Uiso 1 1 d R U . . .

loop_
_atom_site_aniso_label
_atom_site_aniso_U_11
_atom_site_aniso_U_22
_atom_site_aniso_U_33
_atom_site_aniso_U_23
_atom_site_aniso_U_13
_atom_site_aniso_U_12
Pb1 0.02389(17) 0.02179(17) 0.01743(18) 0.00089(10) 0.00550(12) 0.00120(11)
I1 0.0502(3) 0.0290(3) 0.0151(3) 0.00280(19) 0.0034(2) 0.0040(2)
I2 0.0195(3) 0.0322(3) 0.0289(3) -0.0014(2) 0.0016(2) 0.0006(2)
I3 0.0238(3) 0.0313(3) 0.0369(3) -0.0118(2) 0.0132(2) -0.0040(2)
O1 0.036(3) 0.029(3) 0.025(3) 0.002(2) 0.004(2) 0.000(2)
O2 0.025(3) 0.033(3) 0.039(3) -0.008(2) 0.008(2) -0.008(2)
O3 0.033(3) 0.032(3) 0.029(3) -0.005(2) 0.008(2) 0.004(2)
O4 0.039(3) 0.031(3) 0.017(2) 0.004(2) 0.002(2) 0.006(2)
O5 0.021(2) 0.034(3) 0.032(3) 0.005(2) 0.000(2) -0.003(2)
O6 0.030(3) 0.029(3) 0.033(3) -0.001(2) 0.002(2) 0.006(2)
C1 0.048(4) 0.028(3) 0.032(4) -0.002(3) 0.020(3) -0.010(3)
C2 0.037(4) 0.037(4) 0.042(4) -0.011(3) 0.015(3) -0.013(3)
C3 0.026(3) 0.055(4) 0.031(4) -0.007(3) 0.008(3) -0.003(3)
C4 0.027(3) 0.049(4) 0.031(4) -0.004(3) 0.010(3) 0.011(3)
C5 0.041(4) 0.030(3) 0.029(4) -0.003(3) 0.000(3) 0.012(3)
C6 0.041(4) 0.028(3) 0.030(4) 0.001(3) -0.002(3) 0.007(3)
C7 0.043(4) 0.035(4) 0.020(3) 0.006(3) 0.011(3) -0.003(3)
C8 0.032(4) 0.037(4) 0.032(4) 0.005(3) 0.009(3) -0.011(3)
C9 0.022(3) 0.047(4) 0.039(4) 0.000(3) 0.004(3) 0.002(3)
C10 0.031(4) 0.044(4) 0.040(4) -0.002(3) 0.009(3) 0.010(3)
C11 0.038(4) 0.025(3) 0.035(4) -0.001(3) -0.005(3) 0.009(3)
C12 0.044(4) 0.029(3) 0.034(4) 0.004(3) -0.003(3) 0.000(3)
N1 0.022(3) 0.025(3) 0.025(4) -0.002(3) 0.003(3) 0.001(3)

loop_
_atom_type_symbol
_atom_type_description
_atom_type_scat_dispersion_real
_atom_type_scat_dispersion_imag
_atom_type_scat_source
C C 0.0033 0.0016 'International Tables Vol C Tables 4.2.6.8 and 6.1.1.4'
H H 0.0000 0.0000 'International Tables Vol C Tables 4.2.6.8 and 6.1.1.4'
N N 0.0061 0.0033 'International Tables Vol C Tables 4.2.6.8 and 6.1.1.4'
O O 0.0106 0.0060 'International Tables Vol C Tables 4.2.6.8 and 6.1.1.4'
I I -0.4742 1.8119 'International Tables Vol C Tables 4.2.6.8 and 6.1.1.4'
Pb Pb -3.3944 10.1111 'International Tables Vol C Tables 4.2.6.8 and 6.1.1.4'

loop_
_geom_angle_atom_site_label_1
_geom_angle_atom_site_label_2
_geom_angle_atom_site_label_3
_geom_angle
_geom_angle_site_symmetry_1
_geom_angle_site_symmetry_3
_geom_angle_publ_flag
I3 Pb1 I1 92.066(16) . . ?
I3 Pb1 I2 85.710(14) . 2_545 ?
I1 Pb1 I2 94.951(15) . 2_545 ?
I3 Pb1 I2 94.675(14) . . ?
I1 Pb1 I2 84.453(15) . . ?
I2 Pb1 I2 179.300(15) 2_545 . ?
Pb1 I2 Pb1 83.019(11) 2 . ?
C1 O1 C12 111.7(6) . . ?
C3 O2 C2 114.1(6) . . ?
C5 O3 C4 112.2(6) . . ?
C6 O4 C7 111.1(6) . . ?
C8 O5 C9 113.8(6) . . ?
C10 O6 C11 111.0(6) . . ?
O1 C1 C2 108.1(7) . . ?
O1 C1 H1B 110.1 . . ?
C2 C1 H1B 110.1 . . ?
O1 C1 H1A 110.1 . . ?
C2 C1 H1A 110.1 . . ?
H1B C1 H1A 108.4 . . ?
O2 C2 C1 109.5(6) . . ?
O2 C2 H2A 109.8 . . ?
C1 C2 H2A 109.8 . . ?
O2 C2 H2B 109.8 . . ?
C1 C2 H2B 109.8 . . ?
H2A C2 H2B 108.2 . . ?
O2 C3 C4 108.3(7) . . ?
O2 C3 H3A 110.0 . . ?
C4 C3 H3A 110.0 . . ?
O2 C3 H3B 110.0 . . ?
C4 C3 H3B 110.0 . . ?
H3A C3 H3B 108.4 . . ?
O3 C4 C3 109.3(6) . . ?
O3 C4 H4A 109.8 . . ?
C3 C4 H4A 109.8 . . ?
O3 C4 H4B 109.8 . . ?
C3 C4 H4B 109.8 . . ?
H4A C4 H4B 108.3 . . ?
O3 C5 C6 109.7(6) . . ?
O3 C5 H5B 109.7 . . ?
C6 C5 H5B 109.7 . . ?
O3 C5 H5A 109.7 . . ?
C6 C5 H5A 109.7 . . ?
H5B C5 H5A 108.2 . . ?
O4 C6 C5 109.5(6) . . ?
O4 C6 H6B 109.8 . . ?
C5 C6 H6B 109.8 . . ?
O4 C6 H6A 109.8 . . ?
C5 C6 H6A 109.8 . . ?
H6B C6 H6A 108.2 . . ?
O4 C7 C8 109.5(6) . . ?
O4 C7 H7A 109.8 . . ?
C8 C7 H7A 109.8 . . ?
O4 C7 H7B 109.8 . . ?
C8 C7 H7B 109.8 . . ?
H7A C7 H7B 108.2 . . ?
O5 C8 C7 110.1(6) . . ?
O5 C8 H8B 109.6 . . ?
C7 C8 H8B 109.6 . . ?
O5 C8 H8A 109.6 . . ?
C7 C8 H8A 109.6 . . ?
H8B C8 H8A 108.2 . . ?
O5 C9 C10 108.4(6) . . ?
O5 C9 H9B 110.0 . . ?
C10 C9 H9B 110.0 . . ?
O5 C9 H9A 110.0 . . ?
C10 C9 H9A 110.0 . . ?
H9B C9 H9A 108.4 . . ?
O6 C10 C9 109.8(6) . . ?
O6 C10 H10A 109.7 . . ?
C9 C10 H10A 109.7 . . ?
O6 C10 H10B 109.7 . . ?
C9 C10 H10B 109.7 . . ?
H10A C10 H10B 108.2 . . ?
O6 C11 C12 108.6(6) . . ?
O6 C11 H11A 110.0 . . ?
C12 C11 H11A 110.0 . . ?
O6 C11 H11B 110.0 . . ?
C12 C11 H11B 110.0 . . ?
H11A C11 H11B 108.3 . . ?
O1 C12 C11 108.8(6) . . ?
O1 C12 H12A 109.9 . . ?
C11 C12 H12A 109.9 . . ?
O1 C12 H12B 109.9 . . ?
C11 C12 H12B 109.9 . . ?
H12A C12 H12B 108.3 . . ?
H1C N1 H1D 107.9 . . ?
H1C N1 H1E 110.4 . . ?
H1D N1 H1E 111.4 . . ?
H1C N1 H1F 108.9 . . ?
H1D N1 H1F 109.1 . . ?
H1E N1 H1F 109.0 . . ?

loop_
_geom_bond_atom_site_label_1
_geom_bond_atom_site_label_2
_geom_bond_distance
_geom_bond_site_symmetry_2
_geom_bond_publ_flag
Pb1 I3 3.0612(5) . ?
Pb1 I1 3.0687(5) . ?
Pb1 I2 3.2310(5) 2_545 ?
Pb1 I2 3.2770(6) . ?
O1 C1 1.426(9) . ?
O1 C12 1.436(10) . ?
O2 C3 1.418(10) . ?
O2 C2 1.424(10) . ?
O3 C5 1.418(9) . ?
O3 C4 1.428(9) . ?
O4 C6 1.434(9) . ?
O4 C7 1.442(9) . ?
O5 C8 1.417(9) . ?
O5 C9 1.437(9) . ?
O6 C10 1.417(9) . ?
O6 C11 1.425(9) . ?
C1 C2 1.474(12) . ?
C1 H1B 0.9900 . ?
C1 H1A 0.9900 . ?
C2 H2A 0.9900 . ?
C2 H2B 0.9900 . ?
C3 C4 1.477(12) . ?
C3 H3A 0.9900 . ?
C3 H3B 0.9900 . ?
C4 H4A 0.9900 . ?
C4 H4B 0.9900 . ?
C5 C6 1.491(12) . ?
C5 H5B 0.9900 . ?
C5 H5A 0.9900 . ?
C6 H6B 0.9900 . ?
C6 H6A 0.9900 . ?
C7 C8 1.473(11) . ?
C7 H7A 0.9900 . ?
C7 H7B 0.9900 . ?
C8 H8B 0.9900 . ?
C8 H8A 0.9900 . ?
C9 C10 1.481(10) . ?
C9 H9B 0.9900 . ?
C9 H9A 0.9900 . ?
C10 H10A 0.9900 . ?
C10 H10B 0.9900 . ?
C11 C12 1.506(12) . ?
C11 H11A 0.9900 . ?
C11 H11B 0.9900 . ?
C12 H12A 0.9900 . ?
C12 H12B 0.9900 . ?
N1 H1C 0.8468 . ?
N1 H1D 0.8308 . ?
N1 H1E 0.8455 . ?
N1 H1F 0.8500 . ?

loop_
_geom_hbond_atom_site_label_D
_geom_hbond_atom_site_label_H
_geom_hbond_atom_site_label_A
_geom_hbond_distance_DH
_geom_hbond_distance_HA
_geom_hbond_distance_DA
_geom_hbond_angle_DHA
_geom_hbond_site_symmetry_A
_geom_hbond_publ_flag
C2 H2B I3 0.99 3.18 3.890(8) 129.6 . yes
C3 H3A I2 0.99 3.26 4.029(8) 135.9 . yes
C4 H4A I3 0.99 3.26 3.910(8) 125.0 1_565 yes
C6 H6B I3 0.99 3.15 4.098(8) 161.6 3_665 yes
C7 H7A I1 0.99 3.18 4.085(8) 152.0 3_675 yes
C7 H7B I2 0.99 3.24 3.930(7) 127.9 4_675 yes
C10 H10B I2 0.99 3.32 4.218(8) 151.6 2_645 yes
N1 H1C I1 0.85 2.97 3.715(6) 148.7 3_665 yes
N1 H1D O5 0.83 2.30 2.808(8) 119.7 . yes
N1 H1D O6 0.83 2.32 3.100(8) 157.6 . yes
N1 H1E O1 0.85 2.41 2.938(8) 121.3 . yes
N1 H1E O2 0.85 2.30 2.992(8) 138.6 . yes
N1 H1F O3 0.85 2.22 2.917(8) 138.6 . yes
N1 H1F O4 0.85 2.32 3.048(8) 143.8 . yes
